data_8102154
loop_
_publ_author_name
'Dong, Wen-Kui'
'He, Xue-Ni'
'Dong, Chen-Ming'
'Wang, Li'
'Zhong, Jin-Kui'
'Chen, Xiao'
'Yu, Tian-Zhi'

_publ_section_title
;
Crystal structure of 2,2'-((1,4-butylene)dioxybis(nitriloethylidyne))
diphenol, C~20~H~24~N~2~O~4~
;
_journal_issue 3
_journal_name_full 'Zeitschrift f\"ur Kristallographie - New Crystal Structures'
_journal_page_first 289
_journal_page_last 290
_journal_volume 222
_journal_year 2007
_chemical_formula_sum 'C20 H24 N2 O4'
_chemical_formula_weight 356.41
_chemical_name_systematic
; 
 2,2'-((1,4-butylene)dioxybis(nitrilethylidyne))diphenol
;
_space_group_IT_number 15
_symmetry_cell_setting monoclinic
_symmetry_space_group_name_Hall '-C 2yc'
_symmetry_space_group_name_H-M 'C 1 2/c 1'
_atom_sites_solution_hydrogens geom
_atom_sites_solution_primary direct
_atom_sites_solution_secondary difmap
_audit_creation_method SHELXL-97
_cell_angle_alpha 90.00
_cell_angle_beta 119.884(2)
_cell_angle_gamma 90.00
_cell_formula_units_Z 4
_cell_length_a 19.441(3)
_cell_length_b 7.7452(18)
_cell_length_c 13.875(2)
_cell_measurement_reflns_used 1799
_cell_measurement_temperature 293(2)
_cell_measurement_theta_max 28.156
_cell_measurement_theta_min 2.417
_cell_volume 1811.4(6)
_computing_cell_refinement 'Bruker SMART (Bruker, 1998)'
_computing_data_collection 'Bruker SMART (Bruker, 1998)'
_computing_data_reduction 'Bruker SAINT (Bruker, 2003)'
_computing_molecular_graphics 'Bruker SHELXTL (Sheldrick, 1997)'
_computing_publication_material 'Bruker SHELXTL (Sheldrick, 1997)'
_computing_structure_refinement 'SHELXL-97 (Sheldrick, 1997)'
_computing_structure_solution 'SHELXS-97 (Sheldrick, 1990)'
_diffrn_ambient_temperature 293(2)
_diffrn_measured_fraction_theta_full 0.999
_diffrn_measured_fraction_theta_max 0.999
_diffrn_measurement_device_type 'Bruker SMART CCD'
_diffrn_measurement_method phi/omega
_diffrn_radiation_monochromator graphite
_diffrn_radiation_source 'fine-focus sealed tube'
_diffrn_radiation_type MoK\a
_diffrn_radiation_wavelength 0.71073
_diffrn_reflns_av_R_equivalents 0.0437
_diffrn_reflns_av_sigmaI/netI 0.0388
_diffrn_reflns_limit_h_max 22
_diffrn_reflns_limit_h_min -22
_diffrn_reflns_limit_k_max 9
_diffrn_reflns_limit_k_min -8
_diffrn_reflns_limit_l_max 13
_diffrn_reflns_limit_l_min -16
_diffrn_reflns_number 4508
_diffrn_reflns_theta_full 25.01
_diffrn_reflns_theta_max 25.01
_diffrn_reflns_theta_min 2.42
_diffrn_standards_decay_% 0
_diffrn_standards_number 0
_exptl_absorpt_coefficient_mu 0.091
_exptl_absorpt_correction_T_max 0.9810
_exptl_absorpt_correction_T_min 0.9506
_exptl_absorpt_correction_type multi-scan
_exptl_absorpt_process_details sadabs
_exptl_crystal_colour colorless
_exptl_crystal_density_diffrn 1.307
_exptl_crystal_density_method 'not measured'
_exptl_crystal_description block
_exptl_crystal_F_000 760
_exptl_crystal_size_max 0.56
_exptl_crystal_size_mid 0.24
_exptl_crystal_size_min 0.21
_refine_diff_density_max 0.175
_refine_diff_density_min -0.225
_refine_diff_density_rms 0.051
_refine_ls_extinction_method none
_refine_ls_goodness_of_fit_ref 1.037
_refine_ls_hydrogen_treatment constr
_refine_ls_matrix_type full
_refine_ls_number_parameters 118
_refine_ls_number_reflns 1599
_refine_ls_number_restraints 0
_refine_ls_restrained_S_all 1.037
_refine_ls_R_factor_all 0.0669
_refine_ls_R_factor_gt 0.0486
_refine_ls_shift/su_max 0.000
_refine_ls_shift/su_mean 0.000
_refine_ls_structure_factor_coef Fsqd
_refine_ls_weighting_details 'calc w=1/[\s^2^(Fo^2^)+(0.0694P)^2^+0.9036P] where P=(Fo^2^+2Fc^2^)/3'
_refine_ls_weighting_scheme calc
_refine_ls_wR_factor_gt 0.1222
_refine_ls_wR_factor_ref 0.1396
_reflns_number_gt 1203
_reflns_number_total 1599
_reflns_threshold_expression >2sigma(I)
_cod_data_source_file 1267-2049.cff
_cod_data_source_block 070125e
_cod_depositor_comments
;
The following automatic conversions were performed:
'_symmetry_cell_setting' value 'Monoclinic' changed to 'monoclinic'
according to '/home/saulius/struct/CIF-dictionaries/cif_core.dic'
dictionary named 'cif_core.dic' version 2.4.1 from 2010-06-29.

Automatic conversion script
Id: cif_fix_enum 1555 2011-01-17 13:19:09Z saulius 
;
_cod_original_sg_symbol_H-M C12/c1
_cod_database_code 8102154

loop_
_symmetry_equiv_pos_as_xyz
'x, y, z'
'-x, y, -z+1/2'
'x+1/2, y+1/2, z'
'-x+1/2, y+1/2, -z+1/2'
'-x, -y, -z'
'x, -y, z-1/2'
'-x+1/2, -y+1/2, -z'
'x+1/2, -y+1/2, z-1/2'

loop_
_atom_site_label
_atom_site_type_symbol
_atom_site_fract_x
_atom_site_fract_y
_atom_site_fract_z
_atom_site_U_iso_or_equiv
_atom_site_adp_type
_atom_site_occupancy
_atom_site_symmetry_multiplicity
_atom_site_Wyckoff_symbol
_atom_site_calc_flag
_atom_site_refinement_flags
_atom_site_disorder_assembly
_atom_site_disorder_group
N1 N 0.44371(9) 0.4936(2) 0.08361(14) 0.0380(5) Uani 1 8 f d . . .
O1 O 0.36403(7) 0.44313(16) 0.02378(12) 0.0422(4) Uani 1 8 f d . . .
O2 O 0.59459(8) 0.43671(17) 0.19750(13) 0.0488(4) Uani 1 8 f d . . .
H2 H 0.5476 0.4104 0.1607 0.073 Uiso 1 8 f calc R . .
C1 C 0.35933(11) 0.2594(2) 0.03208(18) 0.0409(5) Uani 1 8 f d . . .
H1A H 0.3850 0.2248 0.1095 0.049 Uiso 1 8 f calc R . .
H1B H 0.3857 0.2019 -0.0027 0.049 Uiso 1 8 f calc R . .
C2 C 0.27273(10) 0.2110(2) -0.02609(17) 0.0398(5) Uani 1 8 f d . . .
H2A H 0.2684 0.0863 -0.0258 0.048 Uiso 1 8 f calc R . .
H2B H 0.2482 0.2481 -0.1030 0.048 Uiso 1 8 f calc R . .
C3 C 0.45304(11) 0.6586(2) 0.08673(16) 0.0324(5) Uani 1 8 f d . . .
C4 C 0.53573(11) 0.7223(2) 0.14922(15) 0.0330(5) Uani 1 8 f d . . .
C5 C 0.60175(11) 0.6110(2) 0.20216(16) 0.0355(5) Uani 1 8 f d . . .
C6 C 0.67792(12) 0.6780(3) 0.26222(17) 0.0433(5) Uani 1 8 f d . . .
H6 H 0.7210 0.6034 0.2971 0.052 Uiso 1 8 f calc R . .
C7 C 0.69050(12) 0.8542(3) 0.27078(17) 0.0462(6) Uani 1 8 f d . . .
H7 H 0.7418 0.8975 0.3118 0.055 Uiso 1 8 f calc R . .
C8 C 0.62724(12) 0.9659(3) 0.21861(17) 0.0453(6) Uani 1 8 f d . . .
H8 H 0.6357 1.0846 0.2233 0.054 Uiso 1 8 f calc R . .
C9 C 0.55116(12) 0.9003(3) 0.15919(17) 0.0405(5) Uani 1 8 f d . . .
H9 H 0.5088 0.9767 0.1247 0.049 Uiso 1 8 f calc R . .
C10 C 0.38516(12) 0.7820(3) 0.03207(19) 0.0477(6) Uani 1 8 f d . . .
H10A H 0.3362 0.7188 -0.0044 0.072 Uiso 1 8 f calc R . .
H10B H 0.3906 0.8498 -0.0217 0.072 Uiso 1 8 f calc R . .
H10C H 0.3851 0.8568 0.0872 0.072 Uiso 1 8 f calc R . .

loop_
_atom_site_aniso_label
_atom_site_aniso_U_11
_atom_site_aniso_U_22
_atom_site_aniso_U_33
_atom_site_aniso_U_23
_atom_site_aniso_U_13
_atom_site_aniso_U_12
N1 0.0289(9) 0.0354(10) 0.0446(10) 0.0001(8) 0.0144(8) -0.0033(7)
O1 0.0304(8) 0.0315(8) 0.0543(9) 0.0020(6) 0.0134(7) -0.0039(6)
O2 0.0394(8) 0.0331(8) 0.0623(10) 0.0030(7) 0.0165(8) 0.0041(6)
C1 0.0368(11) 0.0285(10) 0.0539(13) 0.0004(9) 0.0200(10) -0.0003(8)
C2 0.0355(11) 0.0316(10) 0.0467(12) -0.0042(9) 0.0163(10) -0.0048(8)
C3 0.0331(10) 0.0316(10) 0.0313(10) 0.0015(8) 0.0152(9) 0.0005(8)
C4 0.0333(10) 0.0314(10) 0.0331(10) 0.0009(9) 0.0158(9) -0.0006(8)
C5 0.0368(11) 0.0345(11) 0.0338(11) 0.0018(8) 0.0166(9) -0.0003(8)
C6 0.0330(11) 0.0498(13) 0.0411(12) 0.0053(10) 0.0138(10) 0.0042(9)
C7 0.0371(12) 0.0521(13) 0.0414(13) 0.0019(10) 0.0136(10) -0.0104(10)
C8 0.0502(13) 0.0366(11) 0.0436(13) -0.0028(10) 0.0192(11) -0.0117(10)
C9 0.0397(12) 0.0335(11) 0.0441(12) 0.0019(9) 0.0178(10) 0.0007(8)
C10 0.0367(11) 0.0384(11) 0.0536(13) 0.0052(10) 0.0116(10) 0.0021(9)

loop_
_atom_type_symbol
_atom_type_description
_atom_type_scat_dispersion_real
_atom_type_scat_dispersion_imag
_atom_type_scat_source
C C 0.0033 0.0016 'International Tables Vol C Tables 4.2.6.8 and 6.1.1.4'
H H 0.0000 0.0000 'International Tables Vol C Tables 4.2.6.8 and 6.1.1.4'
N N 0.0061 0.0033 'International Tables Vol C Tables 4.2.6.8 and 6.1.1.4'
O O 0.0106 0.0060 'International Tables Vol C Tables 4.2.6.8 and 6.1.1.4'

loop_
_geom_angle_atom_site_label_1
_geom_angle_atom_site_label_2
_geom_angle_atom_site_label_3
_geom_angle
_geom_angle_site_symmetry_1
_geom_angle_site_symmetry_3
_geom_angle_publ_flag
C3 N1 O1 113.12(15) . . ?
N1 O1 C1 109.00(13) . . ?
C5 O2 H2 109.5 . . ?
O1 C1 C2 107.63(15) . . ?
O1 C1 H1A 110.2 . . ?
C2 C1 H1A 110.2 . . ?
O1 C1 H1B 110.2 . . ?
C2 C1 H1B 110.2 . . ?
H1A C1 H1B 108.5 . . ?
C1 C2 C2 113.9(2) . 7 ?
C1 C2 H2A 108.8 . . ?
C2 C2 H2A 108.8 7 . ?
C1 C2 H2B 108.8 . . ?
C2 C2 H2B 108.8 7 . ?
H2A C2 H2B 107.7 . . ?
N1 C3 C4 116.35(16) . . ?
N1 C3 C10 122.93(17) . . ?
C4 C3 C10 120.71(16) . . ?
C9 C4 C5 117.04(17) . . ?
C9 C4 C3 120.11(17) . . ?
C5 C4 C3 122.85(17) . . ?
O2 C5 C6 117.02(17) . . ?
O2 C5 C4 122.57(16) . . ?
C6 C5 C4 120.41(18) . . ?
C7 C6 C5 120.74(19) . . ?
C7 C6 H6 119.6 . . ?
C5 C6 H6 119.6 . . ?
C8 C7 C6 120.13(19) . . ?
C8 C7 H7 119.9 . . ?
C6 C7 H7 119.9 . . ?
C7 C8 C9 119.50(19) . . ?
C7 C8 H8 120.3 . . ?
C9 C8 H8 120.3 . . ?
C8 C9 C4 122.17(19) . . ?
C8 C9 H9 118.9 . . ?
C4 C9 H9 118.9 . . ?
C3 C10 H10A 109.5 . . ?
C3 C10 H10B 109.5 . . ?
H10A C10 H10B 109.5 . . ?
C3 C10 H10C 109.5 . . ?
H10A C10 H10C 109.5 . . ?
H10B C10 H10C 109.5 . . ?

loop_
_geom_bond_atom_site_label_1
_geom_bond_atom_site_label_2
_geom_bond_distance
_geom_bond_site_symmetry_2
_geom_bond_publ_flag
N1 C3 1.288(2) . ?
N1 O1 1.400(2) . ?
O1 C1 1.434(2) . ?
O2 C5 1.356(2) . ?
O2 H2 0.8200 . ?
C1 C2 1.507(2) . ?
C1 H1A 0.9700 . ?
C1 H1B 0.9700 . ?
C2 C2 1.519(4) 7 ?
C2 H2A 0.9700 . ?
C2 H2B 0.9700 . ?
C3 C4 1.480(3) . ?
C3 C10 1.494(3) . ?
C4 C9 1.404(3) . ?
C4 C5 1.411(3) . ?
C5 C6 1.388(3) . ?
C6 C7 1.381(3) . ?
C6 H6 0.9300 . ?
C7 C8 1.378(3) . ?
C7 H7 0.9300 . ?
C8 C9 1.382(3) . ?
C8 H8 0.9300 . ?
C9 H9 0.9300 . ?
C10 H10A 0.9600 . ?
C10 H10B 0.9600 . ?
C10 H10C 0.9600 . ?
